data_8000381
loop_
_publ_author_name
'Andrzejewski, Micha\/l'
'Katrusiak, Andrzej'

_publ_section_title
;
 Piezochromic Porous Metal-Organic Framework.
;
_journal_issue 1
_journal_name_full 'The journal of physical chemistry letters'
_journal_page_first 279
_journal_page_last 284
_journal_paper_doi 10.1021/acs.jpclett.6b02458
_journal_volume 8
_journal_year 2017
_chemical_formula_moiety 'C14 H18 Co N2 O5'
_chemical_formula_sum 'C14 H18 Co N2 O5'
_chemical_formula_weight 353.23
_chemical_name_common AMU1
_chemical_name_systematic
;
Co(1,4-benzenedicarboxylate)(1,4-diazabicyclo[2.2.2]octane)H2O
;
_space_group_crystal_system triclinic
_space_group_IT_number 1
_space_group_name_Hall 'P 1'
_space_group_name_H-M_alt 'P 1'
_atom_sites_solution_hydrogens mixed
_atom_sites_solution_primary direct
_audit_creation_date 2016-07-12
_audit_creation_method
;
Olex2 1.2
(compiled 2016.02.19 svn.r3266 for OlexSys, GUI svn.r5155)
;
_cell_angle_alpha 89.56(5)
_cell_angle_beta 97.77(5)
_cell_angle_gamma 95.04(3)
_cell_formula_units_Z 1
_cell_length_a 5.730(2)
_cell_length_b 6.986(3)
_cell_length_c 10.533(9)
_cell_measurement_reflns_used 765
_cell_measurement_temperature 296(2)
_cell_measurement_theta_max 52.556
_cell_measurement_theta_min 9.678
_cell_volume 416.1(4)
_computing_molecular_graphics 'Olex2 (Dolomanov et al., 2009)'
_computing_publication_material 'Olex2 (Dolomanov et al., 2009)'
_computing_structure_refinement 'ShelXL (Sheldrick, 2015)'
_computing_structure_solution 'ShelXS (Sheldrick, 2008)'
_diffrn_ambient_temperature 296(2)
_diffrn_measured_fraction_theta_full 0.251
_diffrn_measured_fraction_theta_max 0.246
_diffrn_measurement_device_type 'multiwire proportional'
_diffrn_measurement_method 'phi and omega scans'
_diffrn_radiation_monochromator graphite
_diffrn_radiation_type MoK\a
_diffrn_radiation_wavelength 0.71073
_diffrn_reflns_av_R_equivalents 0.3015
_diffrn_reflns_av_unetI/netI 0.2382
_diffrn_reflns_Laue_measured_fraction_full 0.251
_diffrn_reflns_Laue_measured_fraction_max 0.246
_diffrn_reflns_limit_h_max 7
_diffrn_reflns_limit_h_min -6
_diffrn_reflns_limit_k_max 8
_diffrn_reflns_limit_k_min -8
_diffrn_reflns_limit_l_max 5
_diffrn_reflns_limit_l_min -5
_diffrn_reflns_number 1882
_diffrn_reflns_point_group_measured_fraction_full 0.251
_diffrn_reflns_point_group_measured_fraction_max 0.246
_diffrn_reflns_theta_full 26.000
_diffrn_reflns_theta_max 26.278
_diffrn_reflns_theta_min 4.839
_exptl_absorpt_coefficient_mu 1.053
_exptl_absorpt_correction_T_max 0.900
_exptl_absorpt_correction_T_min 0.881
_exptl_absorpt_correction_type multi-scan
_exptl_absorpt_process_details
;
Data were collected and reduced by program CrysAlisPro, 
and SCALE3 ABSPACK was used for absorption correction
;
_exptl_crystal_colour yellow
_exptl_crystal_density_diffrn 1.409
_exptl_crystal_description plate
_exptl_crystal_F_000 183
_exptl_crystal_size_max 0.3
_exptl_crystal_size_mid 0.1
_exptl_crystal_size_min 0.1
_refine_diff_density_max 1.253
_refine_diff_density_min -1.114
_refine_diff_density_rms 0.275
_refine_ls_abs_structure_details
;
 Refined as a perfect inversion twin.
;
_refine_ls_abs_structure_Flack 0.5
_refine_ls_extinction_method none
_refine_ls_goodness_of_fit_ref 1.825
_refine_ls_hydrogen_treatment constr
_refine_ls_matrix_type full
_refine_ls_number_parameters 65
_refine_ls_number_reflns 765
_refine_ls_number_restraints 37
_refine_ls_restrained_S_all 2.333
_refine_ls_R_factor_all 0.3017
_refine_ls_R_factor_gt 0.2494
_refine_ls_shift/su_max 0.000
_refine_ls_shift/su_mean 0.000
_refine_ls_structure_factor_coef Fsqd
_refine_ls_weighting_details 'w=1/[\s^2^(Fo^2^)+(0.2000P)^2^] where P=(Fo^2^+2Fc^2^)/3'
_refine_ls_weighting_scheme calc
_refine_ls_wR_factor_gt 0.5072
_refine_ls_wR_factor_ref 0.5613
_reflns_Friedel_coverage 1.000
_reflns_Friedel_fraction_full 0.251
_reflns_Friedel_fraction_max 0.246
_reflns_number_gt 450
_reflns_number_total 765
_reflns_threshold_expression 'I > 2\s(I)'
_cod_data_source_file jz6b02458_si_004.cif
_cod_data_source_block 179GPa_P1
_cod_original_cell_volume 416.2(4)
_cod_database_code 8000381
_shelx_space_group_comment
;
The symmetry employed for this shelxl refinement is uniquely defined
by the following loop, which should always be used as a source of
symmetry information in preference to the above space-group names.
They are only intended as comments.
;
_olex2_refinement_description
;
1. Fixed Uiso
 At 1.2 times of:
  All C(H) groups, All C(H,H) groups
 At 1.5 times of:
  All O(H,H) groups
2. Restrained distances
 O2-C7
 1.23 with sigma of 0.002
 C7-O1
 1.23 with sigma of 0.002
 O3-C8
 1.23 with sigma of 0.002
 C7-C1
 1.48 with sigma of 0.002
 C4-C8
 1.48 with sigma of 0.002
 C3-C4
 1.38 with sigma of 0.002
 C4-C5
 1.38 with sigma of 0.002
 C5-C6
 1.42 with sigma of 0.002
 C2-C3
 1.42 with sigma of 0.002
 C2-C1
 1.38 with sigma of 0.002
 C1-C6
 1.38 with sigma of 0.002
 N1-C9
 1.48 with sigma of 0.002
 N1-C11
 1.48 with sigma of 0.002
 N1-C13
 1.48 with sigma of 0.002
 C12-N2
 1.48 with sigma of 0.002
 C14-N2
 1.48 with sigma of 0.002
 C10-N2
 1.48 with sigma of 0.002
 C9-C10
 1.52 with sigma of 0.002
 C11-C12
 1.52 with sigma of 0.002
 C13-C14
 1.52 with sigma of 0.002
 N1-N2
 2.65 with sigma of 0.002
 O3-O4
 2.16 with sigma of 0.002
 Co1_$2-O4_$3
 2.15 with sigma of 0.02
 C9-C13 \\sim C13-C11
 with sigma of 0.02
 C14-C10 \\sim C10-C12
 with sigma of 0.02
 O3-C4 \\sim C4-O4
 with sigma of 0.02
 C3-C8 \\sim C8-C5
 with sigma of 0.02
3. Restrained planarity
 O1, C8, O3, C7, C6, C1, C3, C4, C5, O2
 with sigma of 0.1
4. Uiso/Uaniso restraints and constraints
Uiso(C10) = Uiso(C9) = Uiso(C14) = Uiso(C13) = Uiso(C12) = Uiso(C11)
Uiso(C8) = Uiso(C4) = Uiso(C3) = Uiso(C2) = Uiso(C5) = Uiso(C6) = Uiso(C7) =
Uiso(C1)
Uiso(N2) = Uiso(N1)
5.a Rotating group:
 O1W(H1WA,H1WB)
5.b Secondary CH2 refined with riding coordinates:
 C11(H11,H11B), C9(H9A,H9B), C12(H12A,H12B), C14(H14A,H14B), C10(H10A,H10B),
 C13(H13A,H13B)
5.c Aromatic/amide H refined with riding coordinates:
 C6(H6), C2(H2), C3(H3), C5(H5)
5.d Fitted hexagon refined as free rotating group:
 C6(C1,C2,C3,C4,C5)
;
_olex2_submission_special_instructions 'No special instructions were received'

loop_
_space_group_symop_operation_xyz
'x, y, z'

loop_
_atom_site_label
_atom_site_type_symbol
_atom_site_fract_x
_atom_site_fract_y
_atom_site_fract_z
_atom_site_U_iso_or_equiv
_atom_site_adp_type
_atom_site_occupancy
_atom_site_site_symmetry_order
_atom_site_calc_flag
_atom_site_refinement_flags_posn
Co1 Co -0.001(4) -0.006(4) -0.013(6) 0.026(3) Uiso 1 1 d D
O2 O -0.276(8) -0.056(6) 0.115(6) 0.031(14) Uiso 1 1 d D
N1 N -0.010(6) 0.309(5) -0.017(5) 0.015(7) Uiso 1 1 d D
O1 O 0.113(6) 0.003(6) 0.194(12) 0.021(12) Uiso 1 1 d D
N2 N -0.004(6) 0.688(5) -0.017(5) 0.015(7) Uiso 1 1 d D
O1W O 0.341(10) 0.049(11) -0.02(2) 0.036(15) Uiso 1 1 d .
H1WA H 0.5249 0.0862 0.0701 0.054 Uiso 1 1 d GR
H1WB H 0.4722 0.1843 -0.0814 0.054 Uiso 1 1 d GR
C11 C -0.240(8) 0.381(8) 0.000(13) 0.067(15) Uiso 1 1 d D
H11 H -0.2630 0.3722 0.0892 0.081 Uiso 1 1 calc R
H11B H -0.3670 0.3022 -0.0500 0.081 Uiso 1 1 calc R
C8 C -0.316(6) -0.090(5) 0.713(4) 0.035(8) Uiso 1 1 d D
C9 C 0.083(15) 0.392(6) -0.131(6) 0.067(15) Uiso 1 1 d D
H9A H -0.0165 0.3428 -0.2079 0.081 Uiso 1 1 calc R
H9B H 0.2412 0.3535 -0.1337 0.081 Uiso 1 1 calc R
C12 C -0.245(6) 0.589(8) -0.044(15) 0.067(15) Uiso 1 1 d D
H12A H -0.3005 0.5927 -0.1350 0.081 Uiso 1 1 calc R
H12B H -0.3527 0.6529 0.0012 0.081 Uiso 1 1 calc R
O3 O -0.530(6) -0.125(7) 0.713(9) 0.07(2) Uiso 1 1 d D
C7 C -0.101(6) -0.031(5) 0.196(4) 0.035(8) Uiso 1 1 d D
C14 C 0.165(14) 0.609(7) 0.084(7) 0.067(15) Uiso 1 1 d D
H14A H 0.1385 0.6591 0.1656 0.081 Uiso 1 1 calc R
H14B H 0.3238 0.6573 0.0696 0.081 Uiso 1 1 calc R
C10 C 0.090(13) 0.610(6) -0.128(6) 0.067(15) Uiso 1 1 d D
H10A H 0.2529 0.6625 -0.1271 0.081 Uiso 1 1 calc R
H10B H 0.0006 0.6523 -0.2064 0.081 Uiso 1 1 calc R
C13 C 0.156(11) 0.391(6) 0.093(7) 0.067(15) Uiso 1 1 d D
H13A H 0.3126 0.3494 0.0900 0.081 Uiso 1 1 calc R
H13B H 0.1038 0.3491 0.1729 0.081 Uiso 1 1 calc R
C6 C 0.019(7) -0.022(6) 0.429(4) 0.035(8) Uiso 1 1 d D
H6 H 0.1741 0.0040 0.4126 0.042 Uiso 1 1 calc R
C1 C -0.164(8) -0.048(4) 0.328(4) 0.035(8) Uiso 1 1 d DG
C2 C -0.395(8) -0.087(6) 0.353(4) 0.035(8) Uiso 1 1 d DG
H2 H -0.5177 -0.1047 0.2850 0.042 Uiso 1 1 calc R
C3 C -0.444(6) -0.101(6) 0.478(5) 0.035(8) Uiso 1 1 d DG
H3 H -0.5991 -0.1272 0.4947 0.042 Uiso 1 1 calc R
C4 C -0.261(5) -0.075(5) 0.579(4) 0.035(8) Uiso 1 1 d DG
C5 C -0.030(5) -0.036(6) 0.555(4) 0.035(8) Uiso 1 1 d DG
H5 H 0.0928 -0.0185 0.6223 0.042 Uiso 1 1 calc R
O4 O -0.168(8) -0.043(10) 0.792(6) 0.05(2) Uiso 1 1 d D

loop_
_atom_type_symbol
_atom_type_description
_atom_type_scat_dispersion_real
_atom_type_scat_dispersion_imag
_atom_type_scat_source
C C 0.0033 0.0016 'International Tables Vol C Tables 4.2.6.8 and 6.1.1.4'
H H 0.0000 0.0000 'International Tables Vol C Tables 4.2.6.8 and 6.1.1.4'
Co Co 0.3494 0.9721 'International Tables Vol C Tables 4.2.6.8 and 6.1.1.4'
N N 0.0061 0.0033 'International Tables Vol C Tables 4.2.6.8 and 6.1.1.4'
O O 0.0106 0.0060 'International Tables Vol C Tables 4.2.6.8 and 6.1.1.4'

loop_
_geom_angle_atom_site_label_1
_geom_angle_atom_site_label_2
_geom_angle_atom_site_label_3
_geom_angle
_geom_angle_site_symmetry_1
_geom_angle_site_symmetry_3
N1 Co1 O2 95(2) . .
O1 Co1 O2 62.3(19) . .
O1 Co1 N1 90(3) . .
N2 Co1 O2 85(2) 1_545 .
N2 Co1 N1 177(4) 1_545 .
N2 Co1 O1 92(2) 1_545 .
N2 Co1 O4 84(3) 1_545 1_554
O1W Co1 O2 144(6) . .
O1W Co1 N1 85(2) . .
O1W Co1 O1 82(6) . .
O1W Co1 N2 96(3) . 1_545
O1W Co1 O4 107(6) . 1_554
O4 Co1 O2 108(2) 1_554 .
O4 Co1 N1 94(3) 1_554 .
O4 Co1 O1 170.2(18) 1_554 .
C7 O2 Co1 81(4) . .
C11 N1 Co1 116(3) . .
C11 N1 C9 112(6) . .
C11 N1 C13 105(4) . .
C9 N1 Co1 111(3) . .
C9 N1 C13 104(4) . .
C13 N1 Co1 108(3) . .
C7 O1 Co1 82(6) . .
C12 N2 Co1 114(4) . 1_565
C14 N2 Co1 114(3) . 1_565
C14 N2 C12 118(5) . .
C14 N2 C10 97(5) . .
C10 N2 Co1 115(3) . 1_565
C10 N2 C12 97(5) . .
Co1 O1W H1WA 134.4 . .
Co1 O1W H1WB 133.0 . .
H1WA O1W H1WB 79.8 . .
N1 C11 H11 109.6 . .
N1 C11 H11B 109.6 . .
N1 C11 C12 110(5) . .
H11 C11 H11B 108.1 . .
C12 C11 H11 109.6 . .
C12 C11 H11B 109.6 . .
O3 C8 C4 110(5) . .
O4 C8 O3 132(7) . .
O4 C8 C4 117(2) . .
N1 C9 H9A 109.6 . .
N1 C9 H9B 109.6 . .
N1 C9 C10 110(5) . .
H9A C9 H9B 108.1 . .
C10 C9 H9A 109.6 . .
C10 C9 H9B 109.6 . .
N2 C12 C11 110(5) . .
N2 C12 H12A 109.8 . .
N2 C12 H12B 109.8 . .
C11 C12 H12A 109.8 . .
C11 C12 H12B 109.8 . .
H12A C12 H12B 108.2 . .
O2 C7 O1 135(7) . .
O2 C7 C1 112(5) . .
O1 C7 C1 113(7) . .
N2 C14 H14A 108.2 . .
N2 C14 H14B 108.2 . .
N2 C14 C13 116(5) . .
H14A C14 H14B 107.3 . .
C13 C14 H14A 108.2 . .
C13 C14 H14B 108.2 . .
N2 C10 C9 114(5) . .
N2 C10 H10A 108.6 . .
N2 C10 H10B 108.6 . .
C9 C10 H10A 108.6 . .
C9 C10 H10B 108.6 . .
H10A C10 H10B 107.6 . .
N1 C13 C14 108(5) . .
N1 C13 H13A 110.0 . .
N1 C13 H13B 110.0 . .
C14 C13 H13A 110.0 . .
C14 C13 H13B 110.0 . .
H13A C13 H13B 108.4 . .
C1 C6 H6 120.0 . .
C1 C6 C5 120.0 . .
C5 C6 H6 120.0 . .
C6 C1 C7 117(3) . .
C6 C1 C2 120.0 . .
C2 C1 C7 123(3) . .
C1 C2 H2 120.0 . .
C3 C2 C1 120.0 . .
C3 C2 H2 120.0 . .
C2 C3 H3 120.0 . .
C4 C3 C2 120.0 . .
C4 C3 H3 120.0 . .
C3 C4 C8 119.3(11) . .
C3 C4 C5 120.0 . .
C5 C4 C8 120.7(11) . .
C6 C5 H5 120.0 . .
C4 C5 C6 120.0 . .
C4 C5 H5 120.0 . .
C8 O4 Co1 155(3) . 1_556

loop_
_geom_bond_atom_site_label_1
_geom_bond_atom_site_label_2
_geom_bond_distance
_geom_bond_site_symmetry_2
Co1 O2 2.21(7) .
Co1 N1 2.21(5) .
Co1 O1 2.19(14) .
Co1 N2 2.13(5) 1_545
Co1 O1W 1.97(6) .
Co1 O4 2.16(3) 1_554
O2 C7 1.230(3) .
N1 C11 1.480(3) .
N1 C9 1.480(3) .
N1 C13 1.480(3) .
O1 C7 1.230(3) .
N2 Co1 2.13(5) 1_565
N2 C12 1.480(3) .
N2 C14 1.480(3) .
N2 C10 1.480(3) .
O1W H1WA 1.3104 .
O1W H1WB 1.3854 .
C11 H11 0.9700 .
C11 H11B 0.9700 .
C11 C12 1.520(3) .
C8 O3 1.230(3) .
C8 C4 1.480(3) .
C8 O4 1.13(6) .
C9 H9A 0.9700 .
C9 H9B 0.9700 .
C9 C10 1.520(3) .
C12 H12A 0.9700 .
C12 H12B 0.9700 .
C7 C1 1.480(3) .
C14 H14A 0.9700 .
C14 H14B 0.9700 .
C14 C13 1.520(3) .
C10 H10A 0.9700 .
C10 H10B 0.9700 .
C13 H13A 0.9700 .
C13 H13B 0.9700 .
C6 H6 0.9300 .
C6 C1 1.3900 .
C6 C5 1.3900 .
C1 C2 1.3900 .
C2 H2 0.9300 .
C2 C3 1.3900 .
C3 H3 0.9300 .
C3 C4 1.3900 .
C4 C5 1.3900 .
C5 H5 0.9300 .
O4 Co1 2.16(3) 1_556

loop_
_geom_torsion_atom_site_label_1
_geom_torsion_atom_site_label_2
_geom_torsion_atom_site_label_3
_geom_torsion_atom_site_label_4
_geom_torsion
_geom_torsion_site_symmetry_1
_geom_torsion_site_symmetry_4
Co1 O2 C7 O1 0(3) . .
Co1 O2 C7 C1 -179(2) . .
Co1 N1 C11 C12 -163(8) . .
Co1 N1 C9 C10 -176(5) . .
Co1 N1 C13 C14 175(6) . .
Co1 O1 C7 O2 0(3) . .
Co1 O1 C7 C1 179(2) . .
Co1 N2 C12 C11 -160(9) 1_565 .
Co1 N2 C14 C13 175(6) 1_565 .
Co1 N2 C10 C9 -179(5) 1_565 .
O2 C7 C1 C6 -179.8(16) . .
O2 C7 C1 C2 0(2) . .
N1 C11 C12 N2 -33(15) . .
N1 C9 C10 N2 -2(9) . .
O1 C7 C1 C6 1(2) . .
O1 C7 C1 C2 -179.7(11) . .
N2 C14 C13 N1 7(10) . .
C11 N1 C9 C10 53(10) . .
C11 N1 C13 C14 -60(6) . .
C8 C4 C5 C6 179.9(12) . .
C9 N1 C11 C12 -35(13) . .
C9 N1 C13 C14 57(6) . .
C12 N2 C14 C13 38(14) . .
C12 N2 C10 C9 -59(6) . .
O3 C8 C4 C3 -0.3(11) . .
O3 C8 C4 C5 179.8(7) . .
O3 C8 O4 Co1 22(15) . 1_556
C7 C1 C2 C3 -179.6(17) . .
C14 N2 C12 C11 -23(16) . .
C14 N2 C10 C9 60(7) . .
C10 N2 C12 C11 78(10) . .
C10 N2 C14 C13 -64(8) . .
C13 N1 C11 C12 78(10) . .
C13 N1 C9 C10 -60(7) . .
C6 C1 C2 C3 0.0 . .
C1 C6 C5 C4 0.0 . .
C1 C2 C3 C4 0.0 . .
C2 C3 C4 C8 -179.9(12) . .
C2 C3 C4 C5 0.0 . .
C3 C4 C5 C6 0.0 . .
C4 C8 O4 Co1 -172(10) . 1_556
C5 C6 C1 C7 179.6(16) . .
C5 C6 C1 C2 0.0 . .
O4 C8 C4 C3 -169(5) . .
O4 C8 C4 C5 11(5) . .
